data_4109291
loop_
_publ_author_name
'Abby R. O'Connor'
'Peter S. White'
'Maurice Brookhart'

_publ_section_title
;
 The Mechanism of Polymerization of Butadiene by "Ligand-Free" Nickel(II)
 Complexes
;
_journal_name_full 'Journal of the American Chemical Society'
_journal_page_first 4142
_journal_page_last 4143
_journal_paper_doi 10.1021/ja070364s
_journal_volume 129
_journal_year 2007
_chemical_formula_moiety 'C32 H12 B F24, C21 H11 F12 N2 Ni'
_chemical_formula_sum 'C53 H23 B F36 N2 Ni'
_chemical_formula_weight 1441.25
_chemical_name_systematic
;

 ?

;
_space_group_IT_number 2
_symmetry_cell_setting triclinic
_symmetry_space_group_name_Hall '-P 1'
_symmetry_space_group_name_H-M 'P -1'
_atom_sites_solution_hydrogens geom
_atom_sites_solution_primary direct
_atom_sites_solution_secondary difmap
_audit_creation_method SHELXL-97
_cell_angle_alpha 94.317(2)
_cell_angle_beta 108.821(2)
_cell_angle_gamma 104.061(2)
_cell_formula_units_Z 2
_cell_length_a 13.0417(17)
_cell_length_b 14.5598(19)
_cell_length_c 16.336(2)
_cell_measurement_reflns_used 3299
_cell_measurement_temperature 100(2)
_cell_measurement_theta_max 23.43
_cell_measurement_theta_min 3.02
_cell_volume 2808.0(6)
_computing_cell_refinement 'Bruker SMART'
_computing_data_collection 'Bruker SMART'
_computing_data_reduction 'Bruker SAINT'
_computing_molecular_graphics 'Bruker SHELXTL'
_computing_publication_material 'Bruker SHELXTL'
_computing_structure_refinement 'SHELXL-97 (Sheldrick, 1997)'
_computing_structure_solution 'SHELXS-97 (Sheldrick, 1990)'
_diffrn_ambient_temperature 100(2)
_diffrn_measured_fraction_theta_full 0.984
_diffrn_measured_fraction_theta_max 0.984
_diffrn_measurement_device_type 'CCD area detector'
_diffrn_measurement_method 'phi and omega scans'
_diffrn_radiation_monochromator graphite
_diffrn_radiation_source 'fine-focus sealed tube'
_diffrn_radiation_type MoK\a
_diffrn_radiation_wavelength 0.71073
_diffrn_reflns_av_R_equivalents 0.0495
_diffrn_reflns_av_sigmaI/netI 0.0859
_diffrn_reflns_limit_h_max 15
_diffrn_reflns_limit_h_min -15
_diffrn_reflns_limit_k_max 16
_diffrn_reflns_limit_k_min -17
_diffrn_reflns_limit_l_max 19
_diffrn_reflns_limit_l_min -19
_diffrn_reflns_number 18128
_diffrn_reflns_theta_full 25.00
_diffrn_reflns_theta_max 25.00
_diffrn_reflns_theta_min 3.01
_exptl_absorpt_coefficient_mu 0.505
_exptl_absorpt_correction_T_max 0.975
_exptl_absorpt_correction_T_min 0.863
_exptl_absorpt_correction_type multi-scan
_exptl_absorpt_process_details SADABS
_exptl_crystal_colour colourless
_exptl_crystal_density_diffrn 1.705
_exptl_crystal_description block
_exptl_crystal_F_000 1424
_exptl_crystal_size_max 0.30
_exptl_crystal_size_mid 0.30
_exptl_crystal_size_min 0.05
_refine_diff_density_max 1.084
_refine_diff_density_min -0.764
_refine_diff_density_rms 0.098
_refine_ls_extinction_method none
_refine_ls_goodness_of_fit_ref 1.898
_refine_ls_hydrogen_treatment constr
_refine_ls_matrix_type full
_refine_ls_number_parameters 838
_refine_ls_number_reflns 9805
_refine_ls_number_restraints 0
_refine_ls_restrained_S_all 1.898
_refine_ls_R_factor_all 0.1350
_refine_ls_R_factor_gt 0.0766
_refine_ls_shift/su_max 0.011
_refine_ls_shift/su_mean 0.000
_refine_ls_structure_factor_coef Fsqd
_refine_ls_weighting_details 'calc w=1/[\s^2^(Fo^2^)+(0.0000P)^2^+0.0000P] where P=(Fo^2^+2Fc^2^)/3'
_refine_ls_weighting_scheme calc
_refine_ls_wR_factor_gt 0.1294
_refine_ls_wR_factor_ref 0.1394
_reflns_number_gt 5862
_reflns_number_total 9805
_reflns_threshold_expression >2sigma(I)
_cod_data_source_file ja070364ssi20070117_011631.cif
_cod_data_source_block c05303
_cod_database_code 4109291

loop_
_symmetry_equiv_pos_as_xyz
'x, y, z'
'-x, -y, -z'

loop_
_atom_site_label
_atom_site_type_symbol
_atom_site_fract_x
_atom_site_fract_y
_atom_site_fract_z
_atom_site_U_iso_or_equiv
_atom_site_adp_type
_atom_site_occupancy
_atom_site_symmetry_multiplicity
_atom_site_calc_flag
_atom_site_refinement_flags
Ni1 Ni 0.94974(5) 0.86918(5) 0.31487(4) 0.0329(2) Uani 1 1 d .
C1 C 1.1011(5) 0.9147(5) 0.4083(4) 0.0570(18) Uani 1 1 d .
H1A H 1.1043 0.9094 0.4678 0.068 Uiso 1 1 calc R
H1B H 1.1629 0.8995 0.3949 0.068 Uiso 1 1 calc R
C2 C 1.0675(5) 0.9892(5) 0.3749(4) 0.0564(18) Uani 1 1 d .
H2 H 1.1085 1.0271 0.3422 0.068 Uiso 1 1 calc R
C3 C 0.9666(5) 1.0011(4) 0.3741(4) 0.0453(16) Uani 1 1 d .
H3A H 0.9364 1.0441 0.3368 0.054 Uiso 1 1 calc R
H3B H 0.9551 1.0055 0.4299 0.054 Uiso 1 1 calc R
N4 N 0.7968(4) 0.8433(3) 0.2459(3) 0.0330(11) Uani 1 1 d .
C5 C 0.7024(5) 0.8213(3) 0.2020(3) 0.0282(13) Uani 1 1 d .
C6 C 0.5860(4) 0.7920(4) 0.1450(3) 0.0298(13) Uani 1 1 d .
C7 C 0.5541(4) 0.8319(4) 0.0700(3) 0.0364(14) Uani 1 1 d .
H7 H 0.6068 0.8790 0.0576 0.044 Uiso 1 1 calc R
C8 C 0.4427(5) 0.8011(4) 0.0135(3) 0.0360(15) Uani 1 1 d .
C9 C 0.3657(5) 0.7296(4) 0.0327(4) 0.0423(16) Uani 1 1 d .
H9 H 0.2913 0.7076 -0.0057 0.051 Uiso 1 1 calc R
C10 C 0.3987(5) 0.6907(4) 0.1085(4) 0.0453(16) Uani 1 1 d .
C11 C 0.5079(5) 0.7221(4) 0.1644(4) 0.0374(14) Uani 1 1 d .
H11 H 0.5302 0.6967 0.2157 0.045 Uiso 1 1 calc R
C12 C 0.4071(6) 0.8436(5) -0.0670(4) 0.0544(18) Uani 1 1 d .
C13 C 0.3139(6) 0.6146(6) 0.1263(6) 0.078(2) Uani 1 1 d .
F14 F 0.4909(4) 0.8746(4) -0.0976(2) 0.1028(17) Uani 1 1 d .
F15 F 0.3725(3) 0.9213(3) -0.0543(2) 0.0664(10) Uani 1 1 d .
F16 F 0.3206(4) 0.7843(3) -0.1323(3) 0.1090(17) Uani 1 1 d .
F17 F 0.2360(3) 0.6416(3) 0.1443(4) 0.1101(18) Uani 1 1 d .
F18 F 0.2595(4) 0.5434(3) 0.0550(4) 0.132(2) Uani 1 1 d .
F19 F 0.3584(4) 0.5652(3) 0.1858(4) 0.1166(19) Uani 1 1 d .
N20 N 0.9612(4) 0.7448(3) 0.2875(3) 0.0411(13) Uani 1 1 d .
C21 C 0.9670(4) 0.6688(5) 0.2775(4) 0.0383(15) Uani 1 1 d .
C22 C 0.9703(4) 0.5687(4) 0.2682(4) 0.0358(14) Uani 1 1 d .
C23 C 0.9492(4) 0.5147(4) 0.3297(4) 0.0416(15) Uani 1 1 d .
H23 H 0.9360 0.5423 0.3772 0.050 Uiso 1 1 calc R
C24 C 0.9478(5) 0.4185(4) 0.3201(4) 0.0438(15) Uani 1 1 d .
C25 C 0.9711(4) 0.3796(4) 0.2502(4) 0.0428(15) Uani 1 1 d .
H25 H 0.9714 0.3156 0.2439 0.051 Uiso 1 1 calc R
C28 C 0.9228(10) 0.3590(6) 0.3847(7) 0.086(3) Uani 1 1 d .
C26 C 0.9939(4) 0.4358(4) 0.1900(4) 0.0332(13) Uani 1 1 d .
C27 C 0.9936(4) 0.5309(4) 0.1975(4) 0.0357(14) Uani 1 1 d .
H27 H 1.0084 0.5684 0.1567 0.043 Uiso 1 1 calc R
C29 C 1.0185(6) 0.3906(5) 0.1154(5) 0.0532(17) Uani 1 1 d .
F30 F 0.8141(5) 0.3152(5) 0.3609(4) 0.151(3) Uani 1 1 d .
F31 F 0.9504(5) 0.2760(4) 0.3805(4) 0.1305(19) Uani 1 1 d .
F32 F 0.9592(9) 0.3942(4) 0.4586(4) 0.283(7) Uani 1 1 d .
F33 F 1.0982(5) 0.3510(4) 0.1395(3) 0.136(2) Uani 1 1 d .
F34 F 0.9290(4) 0.3219(4) 0.0632(4) 0.137(2) Uani 1 1 d .
F35 F 1.0400(4) 0.4486(3) 0.0626(3) 0.0780(12) Uani 1 1 d .
B40 B 0.3386(5) 0.2121(4) 0.2893(4) 0.0232(14) Uani 1 1 d .
C41 C 0.3756(4) 0.2705(3) 0.2163(3) 0.0231(12) Uani 1 1 d .
C42 C 0.3055(4) 0.2658(3) 0.1305(3) 0.0244(12) Uani 1 1 d .
H42 H 0.2331 0.2236 0.1110 0.029 Uiso 1 1 calc R
C43 C 0.3381(4) 0.3208(4) 0.0724(3) 0.0242(12) Uani 1 1 d .
C44 C 0.4454(4) 0.3849(3) 0.0996(4) 0.0287(13) Uani 1 1 d .
H44 H 0.4679 0.4223 0.0613 0.034 Uiso 1 1 calc R
C45 C 0.5185(4) 0.3922(4) 0.1846(4) 0.0267(12) Uani 1 1 d .
C46 C 0.4849(4) 0.3359(3) 0.2410(3) 0.0266(12) Uani 1 1 d .
H46 H 0.5359 0.3410 0.2973 0.032 Uiso 1 1 calc R
C47 C 0.2561(4) 0.3113(4) -0.0178(4) 0.0330(13) Uani 1 1 d .
C48 C 0.6326(5) 0.4608(4) 0.2134(4) 0.0366(14) Uani 1 1 d .
C51 C 0.4441(4) 0.1739(3) 0.3483(3) 0.0208(11) Uani 1 1 d .
C52 C 0.5005(4) 0.1257(4) 0.3065(3) 0.0306(13) Uani 1 1 d .
H52 H 0.4822 0.1213 0.2461 0.037 Uiso 1 1 calc R
C53 C 0.5819(4) 0.0848(4) 0.3526(4) 0.0331(14) Uani 1 1 d .
C54 C 0.6142(4) 0.0911(4) 0.4422(4) 0.0408(15) Uani 1 1 d .
H54 H 0.6681 0.0623 0.4724 0.049 Uiso 1 1 calc R
C55 C 0.5648(4) 0.1414(4) 0.4869(3) 0.0356(14) Uani 1 1 d .
C56 C 0.4816(4) 0.1821(3) 0.4390(3) 0.0276(13) Uani 1 1 d .
H56 H 0.4499 0.2162 0.4696 0.033 Uiso 1 1 calc R
C57 C 0.6368(6) 0.0327(5) 0.3038(5) 0.0547(18) Uani 1 1 d .
C58 C 0.6047(6) 0.1550(5) 0.5844(4) 0.0530(18) Uani 1 1 d .
C61 C 0.2266(4) 0.1186(3) 0.2378(3) 0.0240(12) Uani 1 1 d .
C62 C 0.2327(4) 0.0251(3) 0.2172(3) 0.0247(12) Uani 1 1 d .
H62 H 0.3028 0.0132 0.2372 0.030 Uiso 1 1 calc R
C63 C 0.1393(4) -0.0499(4) 0.1687(3) 0.0271(12) Uani 1 1 d .
C64 C 0.0325(4) -0.0366(4) 0.1391(3) 0.0301(13) Uani 1 1 d .
H64 H -0.0308 -0.0873 0.1074 0.036 Uiso 1 1 calc R
C65 C 0.0231(4) 0.0549(4) 0.1583(3) 0.0275(12) Uani 1 1 d .
C66 C 0.1169(4) 0.1293(4) 0.2063(3) 0.0270(12) Uani 1 1 d .
H66 H 0.1074 0.1894 0.2184 0.032 Uiso 1 1 calc R
C67 C 0.1527(5) -0.1502(4) 0.1512(4) 0.0373(14) Uani 1 1 d .
C68 C -0.0922(5) 0.0709(4) 0.1274(4) 0.0397(15) Uani 1 1 d .
C71 C 0.3057(4) 0.2841(3) 0.3542(3) 0.0211(11) Uani 1 1 d .
C72 C 0.2636(4) 0.2487(4) 0.4176(3) 0.0268(12) Uani 1 1 d .
H72 H 0.2453 0.1828 0.4175 0.032 Uiso 1 1 calc R
C73 C 0.2478(4) 0.3072(4) 0.4808(3) 0.0292(13) Uani 1 1 d .
C74 C 0.2691(4) 0.4050(4) 0.4797(3) 0.0359(14) Uani 1 1 d .
H74 H 0.2585 0.4449 0.5216 0.043 Uiso 1 1 calc R
C75 C 0.3060(4) 0.4424(4) 0.4159(4) 0.0332(13) Uani 1 1 d .
C76 C 0.3257(4) 0.3822(4) 0.3545(3) 0.0293(13) Uani 1 1 d .
H76 H 0.3529 0.4090 0.3130 0.035 Uiso 1 1 calc R
C77 C 0.2128(6) 0.2664(5) 0.5501(4) 0.0478(16) Uani 1 1 d .
C78 C 0.3262(6) 0.5474(4) 0.4113(4) 0.0446(16) Uani 1 1 d .
F41 F 0.2110(2) 0.2195(2) -0.05866(18) 0.0405(8) Uani 1 1 d .
F42 F 0.1659(2) 0.3432(2) -0.01889(19) 0.0508(9) Uani 1 1 d .
F43 F 0.3006(3) 0.3601(2) -0.07051(19) 0.0483(9) Uani 1 1 d .
F44 F 0.6304(3) 0.5512(2) 0.2028(2) 0.0622(10) Uani 1 1 d .
F45 F 0.6957(2) 0.4401(3) 0.1670(2) 0.0657(11) Uani 1 1 d .
F46 F 0.6943(2) 0.4668(2) 0.2982(2) 0.0523(9) Uani 1 1 d .
F51 F 0.7120(4) 0.0915(3) 0.2785(3) 0.1073(16) Uani 1 1 d .
F52 F 0.6887(4) -0.0245(3) 0.3480(3) 0.0928(14) Uani 1 1 d .
F53 F 0.5644(4) -0.0207(3) 0.2289(3) 0.0992(16) Uani 1 1 d .
F54 F 0.6959(4) 0.2292(3) 0.6215(2) 0.0963(16) Uani 1 1 d .
F55 F 0.6335(2) 0.0786(2) 0.61624(19) 0.0469(8) Uani 1 1 d .
F56 F 0.5264(4) 0.1686(4) 0.6164(2) 0.1033(17) Uani 1 1 d .
F57 F 0.2419(3) -0.1461(2) 0.1271(2) 0.0622(10) Uani 1 1 d .
F58 F 0.1665(3) -0.1918(2) 0.2212(2) 0.0571(10) Uani 1 1 d .
F59 F 0.0645(3) -0.2079(2) 0.0876(2) 0.0632(11) Uani 1 1 d .
F60 F -0.1749(3) -0.0055(3) 0.1164(3) 0.0924(15) Uani 1 1 d .
F61 F -0.1039(3) 0.1343(3) 0.1847(3) 0.0828(13) Uani 1 1 d .
F62 F -0.1132(3) 0.1060(4) 0.0559(3) 0.1028(17) Uani 1 1 d .
F71 F 0.1301(4) 0.1879(3) 0.5225(3) 0.121(2) Uani 1 1 d .
F72 F 0.1790(4) 0.3223(3) 0.5959(3) 0.1122(17) Uani 1 1 d .
F73 F 0.2929(5) 0.2449(5) 0.6100(3) 0.150(3) Uani 1 1 d .
F74 F 0.3262(4) 0.5985(3) 0.4817(3) 0.1029(16) Uani 1 1 d .
F75 F 0.2481(3) 0.5626(2) 0.3423(3) 0.0853(14) Uani 1 1 d .
F76 F 0.4229(3) 0.5872(2) 0.4024(3) 0.0758(12) Uani 1 1 d .

loop_
_atom_site_aniso_label
_atom_site_aniso_U_11
_atom_site_aniso_U_22
_atom_site_aniso_U_33
_atom_site_aniso_U_23
_atom_site_aniso_U_13
_atom_site_aniso_U_12
Ni1 0.0315(4) 0.0359(5) 0.0368(4) 0.0010(4) 0.0154(3) 0.0162(3)
C1 0.049(4) 0.067(5) 0.048(4) -0.008(4) 0.006(3) 0.024(4)
C2 0.051(4) 0.052(5) 0.059(4) -0.004(4) 0.022(4) 0.003(4)
C3 0.060(4) 0.036(4) 0.037(4) -0.009(3) 0.015(3) 0.016(3)
N4 0.040(3) 0.033(3) 0.032(3) 0.001(2) 0.016(2) 0.017(2)
C5 0.039(4) 0.018(3) 0.033(3) 0.001(3) 0.016(3) 0.013(3)
C6 0.031(3) 0.030(3) 0.033(3) -0.004(3) 0.012(3) 0.020(3)
C7 0.036(3) 0.041(4) 0.040(4) 0.003(3) 0.016(3) 0.022(3)
C8 0.038(4) 0.046(4) 0.030(3) -0.006(3) 0.007(3) 0.031(3)
C9 0.029(3) 0.033(4) 0.061(4) -0.013(3) 0.014(3) 0.012(3)
C10 0.039(4) 0.034(4) 0.066(5) -0.002(3) 0.019(4) 0.017(3)
C11 0.044(4) 0.032(4) 0.045(4) 0.006(3) 0.020(3) 0.021(3)
C12 0.054(4) 0.072(5) 0.045(4) 0.006(4) 0.014(4) 0.039(4)
C13 0.046(5) 0.053(5) 0.137(8) 0.016(6) 0.033(5) 0.013(4)
F14 0.102(3) 0.200(5) 0.073(3) 0.069(3) 0.057(3) 0.112(3)
F15 0.078(3) 0.072(3) 0.077(3) 0.026(2) 0.035(2) 0.055(2)
F16 0.136(4) 0.086(3) 0.064(3) -0.007(3) -0.029(3) 0.051(3)
F17 0.097(3) 0.044(2) 0.251(6) 0.034(3) 0.130(4) 0.033(2)
F18 0.120(4) 0.058(3) 0.214(6) -0.037(4) 0.096(4) -0.016(3)
F19 0.089(3) 0.082(3) 0.221(6) 0.074(4) 0.091(4) 0.034(3)
N20 0.040(3) 0.038(3) 0.053(3) 0.001(3) 0.020(2) 0.023(3)
C21 0.028(3) 0.050(4) 0.042(4) 0.003(3) 0.019(3) 0.014(3)
C22 0.030(3) 0.033(4) 0.049(4) 0.002(3) 0.018(3) 0.015(3)
C23 0.035(3) 0.052(4) 0.043(4) 0.005(3) 0.018(3) 0.017(3)
C24 0.041(4) 0.044(4) 0.051(4) 0.012(3) 0.020(3) 0.015(3)
C25 0.039(3) 0.039(4) 0.053(4) 0.011(3) 0.014(3) 0.017(3)
C28 0.150(9) 0.057(6) 0.109(7) 0.032(6) 0.109(7) 0.041(6)
C26 0.030(3) 0.031(3) 0.047(4) 0.008(3) 0.019(3) 0.017(3)
C27 0.030(3) 0.035(4) 0.050(4) 0.007(3) 0.021(3) 0.013(3)
C29 0.067(5) 0.043(4) 0.060(5) 0.006(4) 0.034(4) 0.019(4)
F30 0.136(5) 0.176(6) 0.212(6) 0.143(5) 0.119(5) 0.062(4)
F31 0.180(5) 0.113(4) 0.157(5) 0.082(4) 0.100(4) 0.073(4)
F32 0.610(17) 0.089(4) 0.053(3) -0.011(3) 0.140(7) -0.099(7)
F33 0.215(5) 0.219(6) 0.106(3) 0.091(4) 0.112(4) 0.203(5)
F34 0.127(4) 0.113(4) 0.153(5) -0.076(4) 0.089(4) -0.021(3)
F35 0.141(4) 0.063(3) 0.084(3) 0.030(2) 0.082(3) 0.062(3)
B40 0.026(3) 0.024(3) 0.024(3) 0.001(3) 0.012(3) 0.013(3)
C41 0.031(3) 0.023(3) 0.029(3) 0.003(2) 0.020(3) 0.018(2)
C42 0.025(3) 0.017(3) 0.037(3) 0.001(3) 0.019(3) 0.007(2)
C43 0.030(3) 0.024(3) 0.029(3) 0.005(3) 0.018(3) 0.016(3)
C44 0.039(3) 0.020(3) 0.045(4) 0.011(3) 0.033(3) 0.014(3)
C45 0.026(3) 0.021(3) 0.040(4) 0.008(3) 0.019(3) 0.011(2)
C46 0.025(3) 0.027(3) 0.035(3) 0.005(3) 0.013(3) 0.014(3)
C47 0.038(3) 0.030(4) 0.045(4) 0.012(3) 0.025(3) 0.019(3)
C48 0.042(4) 0.038(4) 0.039(4) 0.014(3) 0.023(3) 0.014(3)
C51 0.025(3) 0.012(3) 0.031(3) 0.003(2) 0.016(2) 0.006(2)
C52 0.029(3) 0.031(3) 0.037(3) 0.005(3) 0.015(3) 0.014(3)
C53 0.028(3) 0.027(3) 0.052(4) 0.006(3) 0.019(3) 0.016(3)
C54 0.036(3) 0.035(4) 0.055(4) 0.004(3) 0.011(3) 0.024(3)
C55 0.035(3) 0.027(3) 0.041(4) 0.003(3) 0.005(3) 0.015(3)
C56 0.032(3) 0.020(3) 0.034(3) 0.001(3) 0.013(3) 0.011(2)
C57 0.047(4) 0.057(5) 0.082(5) 0.009(4) 0.036(4) 0.038(4)
C58 0.064(5) 0.044(4) 0.047(4) 0.003(4) 0.003(4) 0.031(4)
C61 0.028(3) 0.024(3) 0.028(3) 0.005(2) 0.018(2) 0.010(2)
C62 0.026(3) 0.026(3) 0.028(3) 0.006(3) 0.015(2) 0.012(2)
C63 0.036(3) 0.024(3) 0.030(3) 0.006(3) 0.019(3) 0.014(3)
C64 0.032(3) 0.026(3) 0.033(3) 0.005(3) 0.013(3) 0.009(3)
C65 0.026(3) 0.025(3) 0.037(3) 0.010(3) 0.014(3) 0.012(3)
C66 0.030(3) 0.021(3) 0.041(3) 0.007(3) 0.021(3) 0.014(3)
C67 0.032(3) 0.036(4) 0.041(4) -0.005(3) 0.010(3) 0.012(3)
C68 0.035(4) 0.032(4) 0.052(4) 0.007(3) 0.013(3) 0.013(3)
C71 0.023(3) 0.019(3) 0.026(3) 0.002(2) 0.014(2) 0.008(2)
C72 0.026(3) 0.022(3) 0.031(3) -0.001(3) 0.011(3) 0.005(2)
C73 0.029(3) 0.030(3) 0.032(3) 0.001(3) 0.018(3) 0.004(3)
C74 0.047(3) 0.031(4) 0.039(3) -0.001(3) 0.022(3) 0.020(3)
C75 0.040(3) 0.020(3) 0.048(4) 0.005(3) 0.023(3) 0.014(3)
C76 0.032(3) 0.029(3) 0.033(3) 0.005(3) 0.019(3) 0.010(3)
C77 0.073(5) 0.038(4) 0.050(4) 0.013(3) 0.039(4) 0.022(4)
C78 0.058(4) 0.029(4) 0.058(4) 0.003(3) 0.034(4) 0.017(3)
F41 0.0497(19) 0.0323(19) 0.0401(19) 0.0023(16) 0.0177(16) 0.0116(15)
F42 0.047(2) 0.068(2) 0.050(2) 0.0100(18) 0.0168(17) 0.0394(18)
F43 0.062(2) 0.052(2) 0.0399(19) 0.0198(17) 0.0285(18) 0.0142(17)
F44 0.052(2) 0.037(2) 0.099(3) 0.023(2) 0.032(2) 0.0050(17)
F45 0.041(2) 0.078(3) 0.086(3) 0.000(2) 0.045(2) 0.0037(18)
F46 0.0391(19) 0.056(2) 0.054(2) 0.0176(19) 0.0132(18) 0.0011(17)
F51 0.117(3) 0.093(3) 0.183(5) 0.035(3) 0.122(4) 0.056(3)
F52 0.125(3) 0.122(4) 0.100(3) 0.048(3) 0.067(3) 0.113(3)
F53 0.103(3) 0.116(4) 0.093(3) -0.028(3) 0.030(3) 0.079(3)
F54 0.138(4) 0.035(2) 0.059(3) 0.006(2) -0.027(3) 0.007(2)
F55 0.056(2) 0.036(2) 0.050(2) 0.0139(16) 0.0122(17) 0.0225(17)
F56 0.147(4) 0.168(5) 0.042(2) 0.021(3) 0.030(3) 0.132(4)
F57 0.064(2) 0.033(2) 0.118(3) 0.010(2) 0.061(2) 0.0256(17)
F58 0.105(3) 0.035(2) 0.056(2) 0.0192(18) 0.041(2) 0.043(2)
F59 0.060(2) 0.035(2) 0.077(3) -0.0196(19) 0.003(2) 0.0209(18)
F60 0.026(2) 0.043(2) 0.203(5) 0.032(3) 0.026(3) 0.0160(19)
F61 0.041(2) 0.090(3) 0.116(3) -0.021(3) 0.018(2) 0.041(2)
F62 0.071(3) 0.185(5) 0.101(3) 0.097(3) 0.043(3) 0.083(3)
F71 0.184(5) 0.073(3) 0.084(3) -0.017(3) 0.096(3) -0.060(3)
F72 0.201(5) 0.074(3) 0.130(4) 0.018(3) 0.145(4) 0.042(3)
F73 0.135(4) 0.293(8) 0.115(4) 0.146(5) 0.093(4) 0.125(5)
F74 0.199(5) 0.033(2) 0.112(3) 0.003(2) 0.100(3) 0.038(3)
F75 0.080(3) 0.035(2) 0.117(3) 0.019(2) -0.005(3) 0.026(2)
F76 0.073(3) 0.026(2) 0.135(4) 0.019(2) 0.049(3) 0.0099(19)

loop_
_atom_type_symbol
_atom_type_description
_atom_type_scat_dispersion_real
_atom_type_scat_dispersion_imag
_atom_type_scat_source
C C 0.0033 0.0016 'International Tables Vol C Tables 4.2.6.8 and 6.1.1.4'
H H 0.0000 0.0000 'International Tables Vol C Tables 4.2.6.8 and 6.1.1.4'
F F 0.0171 0.0103 'International Tables Vol C Tables 4.2.6.8 and 6.1.1.4'
N N 0.0061 0.0033 'International Tables Vol C Tables 4.2.6.8 and 6.1.1.4'
B B 0.0013 0.0007 'International Tables Vol C Tables 4.2.6.8 and 6.1.1.4'
Ni Ni 0.3393 1.1124 'International Tables Vol C Tables 4.2.6.8 and 6.1.1.4'

loop_
_geom_angle_atom_site_label_1
_geom_angle_atom_site_label_2
_geom_angle_atom_site_label_3
_geom_angle
N4 Ni1 N20 96.11(18)
N4 Ni1 C2 132.4(2)
N20 Ni1 C2 130.4(3)
N4 Ni1 C1 166.0(2)
N20 Ni1 C1 94.6(2)
C2 Ni1 C1 40.1(2)
N4 Ni1 C3 96.2(2)
N20 Ni1 C3 165.2(2)
C2 Ni1 C3 40.2(2)
C1 Ni1 C3 72.0(2)
C2 C1 Ni1 69.0(4)
C2 C1 H1A 116.8
Ni1 C1 H1A 116.8
C2 C1 H1B 116.8
Ni1 C1 H1B 116.8
H1A C1 H1B 113.8
C1 C2 C3 119.5(6)
C1 C2 Ni1 70.8(4)
C3 C2 Ni1 72.0(3)
C1 C2 H2 119.8
C3 C2 H2 119.8
Ni1 C2 H2 119.8
C2 C3 Ni1 67.8(3)
C2 C3 H3A 116.9
Ni1 C3 H3A 116.9
C2 C3 H3B 116.9
Ni1 C3 H3B 116.9
H3A C3 H3B 113.9
C5 N4 Ni1 175.7(4)
N4 C5 C6 177.9(5)
C7 C6 C11 120.8(5)
C7 C6 C5 119.2(5)
C11 C6 C5 119.9(5)
C6 C7 C8 119.2(5)
C6 C7 H7 120.4
C8 C7 H7 120.4
C7 C8 C9 119.4(5)
C7 C8 C12 119.9(6)
C9 C8 C12 120.7(6)
C10 C9 C8 120.8(6)
C10 C9 H9 119.6
C8 C9 H9 119.6
C11 C10 C9 119.6(6)
C11 C10 C13 121.5(7)
C9 C10 C13 118.9(6)
C10 C11 C6 120.2(6)
C10 C11 H11 119.9
C6 C11 H11 119.9
F16 C12 F14 107.6(5)
F16 C12 F15 104.6(5)
F14 C12 F15 104.4(6)
F16 C12 C8 113.7(6)
F14 C12 C8 112.9(5)
F15 C12 C8 112.9(5)
F17 C13 F19 109.7(8)
F17 C13 F18 105.8(6)
F19 C13 F18 100.3(7)
F17 C13 C10 115.6(7)
F19 C13 C10 113.8(6)
F18 C13 C10 110.3(7)
C21 N20 Ni1 174.3(5)
N20 C21 C22 176.4(6)
C23 C22 C27 122.1(5)
C23 C22 C21 118.5(5)
C27 C22 C21 119.4(5)
C22 C23 C24 119.3(5)
C22 C23 H23 120.3
C24 C23 H23 120.3
C25 C24 C23 119.4(6)
C25 C24 C28 120.6(6)
C23 C24 C28 120.0(6)
C26 C25 C24 120.1(6)
C26 C25 H25 120.0
C24 C25 H25 120.0
F32 C28 F30 110.3(8)
F32 C28 F31 106.8(10)
F30 C28 F31 93.2(7)
F32 C28 C24 118.3(8)
F30 C28 C24 111.7(8)
F31 C28 C24 113.6(6)
C27 C26 C25 121.4(5)
C27 C26 C29 120.4(6)
C25 C26 C29 118.3(5)
C26 C27 C22 117.6(5)
C26 C27 H27 121.2
C22 C27 H27 121.2
F33 C29 F35 108.3(6)
F33 C29 F34 105.7(6)
F35 C29 F34 103.1(6)
F33 C29 C26 113.9(6)
F35 C29 C26 114.1(6)
F34 C29 C26 110.9(5)
C41 B40 C51 109.6(4)
C41 B40 C71 109.6(4)
C51 B40 C71 109.8(4)
C41 B40 C61 109.2(4)
C51 B40 C61 109.5(4)
C71 B40 C61 109.2(4)
C42 C41 C46 115.0(5)
C42 C41 B40 125.2(4)
C46 C41 B40 119.7(4)
C41 C42 C43 123.4(5)
C41 C42 H42 118.3
C43 C42 H42 118.3
C44 C43 C42 119.8(5)
C44 C43 C47 121.0(5)
C42 C43 C47 119.2(5)
C45 C44 C43 119.0(5)
C45 C44 H44 120.5
C43 C44 H44 120.5
C46 C45 C44 120.3(5)
C46 C45 C48 120.9(5)
C44 C45 C48 118.8(5)
C45 C46 C41 122.6(5)
C45 C46 H46 118.7
C41 C46 H46 118.7
F43 C47 F41 106.7(4)
F43 C47 F42 105.7(4)
F41 C47 F42 104.8(4)
F43 C47 C43 113.7(4)
F41 C47 C43 112.5(4)
F42 C47 C43 112.8(4)
F46 C48 F44 105.4(4)
F46 C48 F45 106.2(4)
F44 C48 F45 104.2(5)
F46 C48 C45 114.2(5)
F44 C48 C45 112.9(4)
F45 C48 C45 113.0(4)
C56 C51 C52 115.1(4)
C56 C51 B40 124.7(4)
C52 C51 B40 120.2(4)
C53 C52 C51 122.0(5)
C53 C52 H52 119.0
C51 C52 H52 119.0
C54 C53 C52 121.4(5)
C54 C53 C57 119.4(5)
C52 C53 C57 119.3(5)
C53 C54 C55 118.9(5)
C53 C54 H54 120.5
C55 C54 H54 120.5
C54 C55 C56 119.0(5)
C54 C55 C58 119.6(5)
C56 C55 C58 121.3(5)
C51 C56 C55 123.5(4)
C51 C56 H56 118.3
C55 C56 H56 118.3
F52 C57 F53 106.2(5)
F52 C57 F51 106.6(5)
F53 C57 F51 102.7(6)
F52 C57 C53 114.2(6)
F53 C57 C53 112.9(5)
F51 C57 C53 113.2(5)
F54 C58 F56 107.3(5)
F54 C58 F55 105.6(5)
F56 C58 F55 105.5(6)
F54 C58 C55 112.4(6)
F56 C58 C55 112.8(5)
F55 C58 C55 112.6(5)
C62 C61 C66 114.5(4)
C62 C61 B40 124.0(4)
C66 C61 B40 121.4(4)
C63 C62 C61 122.9(4)
C63 C62 H62 118.5
C61 C62 H62 118.5
C62 C63 C64 120.9(4)
C62 C63 C67 119.6(4)
C64 C63 C67 119.4(5)
C63 C64 C65 117.9(5)
C63 C64 H64 121.1
C65 C64 H64 121.1
C66 C65 C64 120.7(4)
C66 C65 C68 120.4(5)
C64 C65 C68 118.8(5)
C65 C66 C61 123.1(4)
C65 C66 H66 118.4
C61 C66 H66 118.4
F58 C67 F59 107.1(5)
F58 C67 F57 107.8(5)
F59 C67 F57 106.6(4)
F58 C67 C63 111.7(4)
F59 C67 C63 112.4(4)
F57 C67 C63 110.9(5)
F62 C68 F60 107.9(5)
F62 C68 F61 104.5(5)
F60 C68 F61 104.1(5)
F62 C68 C65 112.8(5)
F60 C68 C65 114.3(5)
F61 C68 C65 112.4(5)
C76 C71 C72 116.0(4)
C76 C71 B40 123.5(4)
C72 C71 B40 120.3(4)
C73 C72 C71 123.0(5)
C73 C72 H72 118.5
C71 C72 H72 118.5
C72 C73 C74 119.6(5)
C72 C73 C77 120.2(5)
C74 C73 C77 120.1(5)
C75 C74 C73 119.2(5)
C75 C74 H74 120.4
C73 C74 H74 120.4
C74 C75 C76 120.2(5)
C74 C75 C78 120.5(5)
C76 C75 C78 119.4(5)
C71 C76 C75 121.8(5)
C71 C76 H76 119.1
C75 C76 H76 119.1
F71 C77 F73 105.0(6)
F71 C77 F72 104.1(5)
F73 C77 F72 102.9(6)
F71 C77 C73 114.4(5)
F73 C77 C73 113.7(5)
F72 C77 C73 115.6(5)
F76 C78 F74 105.8(5)
F76 C78 F75 105.1(5)
F74 C78 F75 107.4(5)
F76 C78 C75 113.6(5)
F74 C78 C75 113.2(5)
F75 C78 C75 111.2(5)

loop_
_geom_bond_atom_site_label_1
_geom_bond_atom_site_label_2
_geom_bond_distance
Ni1 N4 1.874(5)
Ni1 N20 1.886(5)
Ni1 C2 1.960(6)
Ni1 C1 1.983(6)
Ni1 C3 2.013(5)
C1 C2 1.354(8)
C1 H1A 0.9700
C1 H1B 0.9700
C2 C3 1.365(7)
C2 H2 0.9800
C3 H3A 0.9700
C3 H3B 0.9700
N4 C5 1.156(6)
C5 C6 1.437(7)
C6 C7 1.382(7)
C6 C11 1.387(7)
C7 C8 1.385(7)
C7 H7 0.9300
C8 C9 1.391(8)
C8 C12 1.482(8)
C9 C10 1.385(8)
C9 H9 0.9300
C10 C11 1.361(7)
C10 C13 1.482(9)
C11 H11 0.9300
C12 F16 1.330(7)
C12 F14 1.340(7)
C12 F15 1.341(6)
C13 F17 1.281(7)
C13 F19 1.322(9)
C13 F18 1.365(9)
N20 C21 1.130(6)
C21 C22 1.467(8)
C22 C23 1.376(7)
C22 C27 1.393(7)
C23 C24 1.393(8)
C23 H23 0.9300
C24 C25 1.388(7)
C24 C28 1.482(9)
C25 C26 1.385(7)
C25 H25 0.9300
C28 F32 1.168(9)
C28 F30 1.317(10)
C28 F31 1.345(8)
C26 C27 1.383(7)
C26 C29 1.503(8)
C27 H27 0.9300
C29 F33 1.276(7)
C29 F35 1.299(7)
C29 F34 1.323(7)
B40 C41 1.645(7)
B40 C51 1.652(7)
B40 C71 1.659(7)
B40 C61 1.662(7)
C41 C42 1.389(6)
C41 C46 1.419(6)
C42 C43 1.391(6)
C42 H42 0.9300
C43 C44 1.388(7)
C43 C47 1.489(7)
C44 C45 1.387(7)
C44 H44 0.9300
C45 C46 1.383(6)
C45 C48 1.480(7)
C46 H46 0.9300
C47 F43 1.340(6)
C47 F41 1.345(6)
C47 F42 1.361(5)
C48 F46 1.343(6)
C48 F44 1.346(6)
C48 F45 1.352(6)
C51 C56 1.387(6)
C51 C52 1.416(6)
C52 C53 1.382(6)
C52 H52 0.9300
C53 C54 1.374(7)
C53 C57 1.504(7)
C54 C55 1.391(7)
C54 H54 0.9300
C55 C56 1.406(6)
C55 C58 1.488(8)
C56 H56 0.9300
C57 F52 1.312(7)
C57 F53 1.323(7)
C57 F51 1.332(7)
C58 F54 1.326(7)
C58 F56 1.335(7)
C58 F55 1.347(6)
C61 C62 1.404(6)
C61 C66 1.407(6)
C62 C63 1.381(6)
C62 H62 0.9300
C63 C64 1.386(6)
C63 C67 1.529(7)
C64 C65 1.389(6)
C64 H64 0.9300
C65 C66 1.376(6)
C65 C68 1.506(7)
C66 H66 0.9300
C67 F58 1.316(6)
C67 F59 1.318(5)
C67 F57 1.333(6)
C68 F62 1.284(6)
C68 F60 1.302(6)
C68 F61 1.335(6)
C71 C76 1.387(6)
C71 C72 1.396(6)
C72 C73 1.386(6)
C72 H72 0.9300
C73 C74 1.386(7)
C73 C77 1.465(7)
C74 C75 1.378(7)
C74 H74 0.9300
C75 C76 1.408(6)
C75 C78 1.498(7)
C76 H76 0.9300
C77 F71 1.297(7)
C77 F73 1.301(7)
C77 F72 1.308(6)
C78 F76 1.313(6)
C78 F74 1.322(6)
C78 F75 1.329(6)

loop_
_geom_torsion_atom_site_label_1
_geom_torsion_atom_site_label_2
_geom_torsion_atom_site_label_3
_geom_torsion_atom_site_label_4
_geom_torsion
N4 Ni1 C1 C2 -64.3(12)
N20 Ni1 C1 C2 155.8(4)
C3 Ni1 C1 C2 -30.6(4)
Ni1 C1 C2 C3 55.1(5)
N4 Ni1 C2 C1 162.8(3)
N20 Ni1 C2 C1 -32.4(5)
C3 Ni1 C2 C1 131.4(6)
N4 Ni1 C2 C3 31.4(5)
N20 Ni1 C2 C3 -163.8(3)
C1 Ni1 C2 C3 -131.4(6)
C1 C2 C3 Ni1 -54.5(5)
N4 Ni1 C3 C2 -157.2(4)
N20 Ni1 C3 C2 56.4(10)
C1 Ni1 C3 C2 30.6(4)
N20 Ni1 N4 C5 1(6)
C2 Ni1 N4 C5 169(5)
C1 Ni1 N4 C5 -139(5)
C3 Ni1 N4 C5 -171(6)
Ni1 N4 C5 C6 -39(20)
N4 C5 C6 C7 -76(16)
N4 C5 C6 C11 102(16)
C11 C6 C7 C8 -0.3(7)
C5 C6 C7 C8 177.7(4)
C6 C7 C8 C9 -1.1(7)
C6 C7 C8 C12 179.7(5)
C7 C8 C9 C10 1.6(7)
C12 C8 C9 C10 -179.2(5)
C8 C9 C10 C11 -0.7(8)
C8 C9 C10 C13 -180.0(5)
C9 C10 C11 C6 -0.7(8)
C13 C10 C11 C6 178.6(5)
C7 C6 C11 C10 1.2(7)
C5 C6 C11 C10 -176.8(4)
C7 C8 C12 F16 151.2(5)
C9 C8 C12 F16 -28.0(7)
C7 C8 C12 F14 28.3(8)
C9 C8 C12 F14 -150.9(5)
C7 C8 C12 F15 -89.8(6)
C9 C8 C12 F15 91.0(7)
C11 C10 C13 F17 111.9(8)
C9 C10 C13 F17 -68.8(9)
C11 C10 C13 F19 -16.3(10)
C9 C10 C13 F19 162.9(6)
C11 C10 C13 F18 -128.1(7)
C9 C10 C13 F18 51.1(8)
N4 Ni1 N20 C21 -98(5)
C2 Ni1 N20 C21 93(5)
C1 Ni1 N20 C21 73(5)
C3 Ni1 N20 C21 48(5)
Ni1 N20 C21 C22 25(14)
N20 C21 C22 C23 -19(10)
N20 C21 C22 C27 160(10)
C27 C22 C23 C24 -1.8(8)
C21 C22 C23 C24 177.6(5)
C22 C23 C24 C25 2.0(8)
C22 C23 C24 C28 -178.7(7)
C23 C24 C25 C26 -1.0(8)
C28 C24 C25 C26 179.8(7)
C25 C24 C28 F32 140.8(10)
C23 C24 C28 F32 -38.4(13)
C25 C24 C28 F30 -89.4(8)
C23 C24 C28 F30 91.3(8)
C25 C24 C28 F31 14.5(12)
C23 C24 C28 F31 -164.8(7)
C24 C25 C26 C27 -0.3(8)
C24 C25 C26 C29 -179.9(5)
C25 C26 C27 C22 0.5(7)
C29 C26 C27 C22 -180.0(5)
C23 C22 C27 C26 0.6(8)
C21 C22 C27 C26 -178.8(4)
C27 C26 C29 F33 126.1(7)
C25 C26 C29 F33 -54.3(8)
C27 C26 C29 F35 1.0(8)
C25 C26 C29 F35 -179.4(5)
C27 C26 C29 F34 -114.8(7)
C25 C26 C29 F34 64.7(7)
C51 B40 C41 C42 141.0(4)
C71 B40 C41 C42 -98.4(5)
C61 B40 C41 C42 21.2(6)
C51 B40 C41 C46 -42.7(5)
C71 B40 C41 C46 77.9(5)
C61 B40 C41 C46 -162.5(4)
C46 C41 C42 C43 -0.4(6)
B40 C41 C42 C43 176.0(4)
C41 C42 C43 C44 -0.4(7)
C41 C42 C43 C47 -179.2(4)
C42 C43 C44 C45 0.4(7)
C47 C43 C44 C45 179.2(4)
C43 C44 C45 C46 0.4(7)
C43 C44 C45 C48 -179.8(4)
C44 C45 C46 C41 -1.4(7)
C48 C45 C46 C41 178.9(4)
C42 C41 C46 C45 1.3(6)
B40 C41 C46 C45 -175.3(4)
C44 C43 C47 F43 7.8(6)
C42 C43 C47 F43 -173.4(4)
C44 C43 C47 F41 129.2(5)
C42 C43 C47 F41 -52.1(6)
C44 C43 C47 F42 -112.5(5)
C42 C43 C47 F42 66.2(6)
C46 C45 C48 F46 -4.2(7)
C44 C45 C48 F46 176.1(4)
C46 C45 C48 F44 -124.6(5)
C44 C45 C48 F44 55.6(6)
C46 C45 C48 F45 117.4(5)
C44 C45 C48 F45 -62.3(6)
C41 B40 C51 C56 134.4(5)
C71 B40 C51 C56 13.9(7)
C61 B40 C51 C56 -105.9(5)
C41 B40 C51 C52 -48.2(6)
C71 B40 C51 C52 -168.7(4)
C61 B40 C51 C52 71.5(5)
C56 C51 C52 C53 3.8(7)
B40 C51 C52 C53 -173.8(5)
C51 C52 C53 C54 -1.6(8)
C51 C52 C53 C57 178.7(5)
C52 C53 C54 C55 -1.1(8)
C57 C53 C54 C55 178.5(5)
C53 C54 C55 C56 1.5(8)
C53 C54 C55 C58 -175.6(6)
C52 C51 C56 C55 -3.4(7)
B40 C51 C56 C55 174.1(5)
C54 C55 C56 C51 0.9(8)
C58 C55 C56 C51 177.9(5)
C54 C53 C57 F52 17.8(9)
C52 C53 C57 F52 -162.5(6)
C54 C53 C57 F53 139.3(6)
C52 C53 C57 F53 -41.1(8)
C54 C53 C57 F51 -104.5(7)
C52 C53 C57 F51 75.1(8)
C54 C55 C58 F54 83.4(7)
C56 C55 C58 F54 -93.6(7)
C54 C55 C58 F56 -155.1(5)
C56 C55 C58 F56 27.8(8)
C54 C55 C58 F55 -35.8(8)
C56 C55 C58 F55 147.1(5)
C41 B40 C61 C62 95.4(5)
C51 B40 C61 C62 -24.6(6)
C71 B40 C61 C62 -144.8(4)
C41 B40 C61 C66 -80.5(5)
C51 B40 C61 C66 159.5(4)
C71 B40 C61 C66 39.3(6)
C66 C61 C62 C63 1.2(7)
B40 C61 C62 C63 -175.0(5)
C61 C62 C63 C64 -1.6(7)
C61 C62 C63 C67 -178.4(5)
C62 C63 C64 C65 1.3(7)
C67 C63 C64 C65 178.2(5)
C63 C64 C65 C66 -0.9(7)
C63 C64 C65 C68 -179.6(5)
C64 C65 C66 C61 0.6(8)
C68 C65 C66 C61 179.3(5)
C62 C61 C66 C65 -0.7(7)
B40 C61 C66 C65 175.6(5)
C62 C63 C67 F58 75.2(6)
C64 C63 C67 F58 -101.7(5)
C62 C63 C67 F59 -164.4(5)
C64 C63 C67 F59 18.7(7)
C62 C63 C67 F57 -45.2(7)
C64 C63 C67 F57 138.0(5)
C66 C65 C68 F62 83.2(7)
C64 C65 C68 F62 -98.1(6)
C66 C65 C68 F60 -153.0(5)
C64 C65 C68 F60 25.7(8)
C66 C65 C68 F61 -34.6(7)
C64 C65 C68 F61 144.1(5)
C41 B40 C71 C76 -10.0(6)
C51 B40 C71 C76 110.5(5)
C61 B40 C71 C76 -129.5(5)
C41 B40 C71 C72 175.3(4)
C51 B40 C71 C72 -64.2(5)
C61 B40 C71 C72 55.8(6)
C76 C71 C72 C73 -3.4(7)
B40 C71 C72 C73 171.7(4)
C71 C72 C73 C74 3.2(7)
C71 C72 C73 C77 -174.6(5)
C72 C73 C74 C75 -0.2(7)
C77 C73 C74 C75 177.6(5)
C73 C74 C75 C76 -2.3(7)
C73 C74 C75 C78 178.1(5)
C72 C71 C76 C75 0.8(7)
B40 C71 C76 C75 -174.2(4)
C74 C75 C76 C71 2.0(8)
C78 C75 C76 C71 -178.3(5)
C72 C73 C77 F71 -46.3(8)
C74 C73 C77 F71 135.9(6)
C72 C73 C77 F73 74.2(7)
C74 C73 C77 F73 -103.6(7)
C72 C73 C77 F72 -167.2(5)
C74 C73 C77 F72 15.0(8)
C74 C75 C78 F76 132.9(5)
C76 C75 C78 F76 -46.8(8)
C74 C75 C78 F74 12.2(8)
C76 C75 C78 F74 -167.5(5)
C74 C75 C78 F75 -108.8(6)
C76 C75 C78 F75 71.5(7)
